data_2212326
loop_
_publ_author_name
'Gao, Meng'
'Chen, Ai-Hua'
'Cao, Li-Ping'
'Wang, Yu-Zhou'

_publ_section_title
;
 (<i>Z</i>)-2-Methylsulfanyl-1,4-di-<i>p</i>-tolylbut-2-ene-1,4-dione
;
_journal_coeditor_code OM2088
_journal_issue 2
_journal_name_full 'Acta Crystallographica Section E'
_journal_page_first o792
_journal_page_last o793
_journal_paper_doi 10.1107/S1600536807001717
_journal_volume 63
_journal_year 2007
_chemical_formula_iupac 'C19 H18 O2 S'
_chemical_formula_moiety 'C19 H18 O2 S'
_chemical_formula_sum 'C19 H18 O2 S'
_chemical_formula_weight 310.39
_chemical_name_systematic
;
(Z)-2-Methylsulfanyl-1,4-di-p-tolylbut-2-ene-1,4-dione
;
_space_group_IT_number 19
_symmetry_cell_setting orthorhombic
_symmetry_space_group_name_Hall 'P 2ac 2ab'
_symmetry_space_group_name_H-M 'P 21 21 21'
_atom_sites_solution_hydrogens geom
_atom_sites_solution_primary direct
_atom_sites_solution_secondary difmap
_audit_creation_method SHELXL-97
_cell_angle_alpha 90.00
_cell_angle_beta 90.00
_cell_angle_gamma 90.00
_cell_formula_units_Z 4
_cell_length_a 5.7812(6)
_cell_length_b 7.5573(8)
_cell_length_c 37.412(4)
_cell_measurement_reflns_used 2421
_cell_measurement_temperature 297(2)
_cell_measurement_theta_max 18.91
_cell_measurement_theta_min 2.75
_cell_volume 1634.5(3)
_computing_cell_refinement 'SAINT (Bruker, 1999)'
_computing_data_collection 'SMART (Bruker, 1997)'
_computing_data_reduction SAINT
_computing_molecular_graphics 'SHELXTL (Bruker, 2001)'
_computing_publication_material SHELXTL
_computing_structure_refinement 'SHELXL97 (Sheldrick, 1997)'
_computing_structure_solution 'SHELXS97 (Sheldrick, 1997)'
_diffrn_ambient_temperature 297(2)
_diffrn_measured_fraction_theta_full 0.996
_diffrn_measured_fraction_theta_max 0.996
_diffrn_measurement_device_type 'Bruker SMART 4K CCD area-detector'
_diffrn_measurement_method '\f and \w'
_diffrn_radiation_monochromator graphite
_diffrn_radiation_source 'fine-focus sealed tube'
_diffrn_radiation_type MoK\a
_diffrn_radiation_wavelength 0.71073
_diffrn_reflns_av_R_equivalents 0.0516
_diffrn_reflns_av_sigmaI/netI 0.0500
_diffrn_reflns_limit_h_max 7
_diffrn_reflns_limit_h_min -7
_diffrn_reflns_limit_k_max 9
_diffrn_reflns_limit_k_min -9
_diffrn_reflns_limit_l_max 45
_diffrn_reflns_limit_l_min -46
_diffrn_reflns_number 12645
_diffrn_reflns_theta_full 26.00
_diffrn_reflns_theta_max 26.00
_diffrn_reflns_theta_min 2.18
_diffrn_standards_number 0
_exptl_absorpt_coefficient_mu 0.202
_exptl_absorpt_correction_type none
_exptl_crystal_colour yellow
_exptl_crystal_density_diffrn 1.261
_exptl_crystal_density_method 'not measured'
_exptl_crystal_description block
_exptl_crystal_F_000 656
_exptl_crystal_size_max 0.20
_exptl_crystal_size_mid 0.10
_exptl_crystal_size_min 0.10
_refine_diff_density_max 0.275
_refine_diff_density_min -0.159
_refine_ls_abs_structure_details 'Flack (1983), 1287 Friedel pairs???'
_refine_ls_abs_structure_Flack 0.07(16)
_refine_ls_extinction_method none
_refine_ls_goodness_of_fit_ref 1.085
_refine_ls_hydrogen_treatment constr
_refine_ls_matrix_type full
_refine_ls_number_parameters 202
_refine_ls_number_reflns 3199
_refine_ls_number_restraints 0
_refine_ls_restrained_S_all 1.085
_refine_ls_R_factor_all 0.0910
_refine_ls_R_factor_gt 0.0675
_refine_ls_shift/su_max 0.017
_refine_ls_shift/su_mean 0.001
_refine_ls_structure_factor_coef Fsqd
_refine_ls_weighting_details 'calc w=1/[\s^2^(Fo^2^)+(0.0684P)^2^+0.2905P] where P=(Fo^2^+2Fc^2^)/3'
_refine_ls_weighting_scheme calc
_refine_ls_wR_factor_gt 0.1414
_refine_ls_wR_factor_ref 0.1523
_reflns_number_gt 2450
_reflns_number_total 3199
_reflns_threshold_expression I>2\s(I)
_cod_data_source_file om2088.cif
_cod_data_source_block I
_cod_database_code 2212326
_cod_database_fobs_code 2212326

loop_
_symmetry_equiv_pos_as_xyz
'x, y, z'
'-x+1/2, -y, z+1/2'
'-x, y+1/2, -z+1/2'
'x+1/2, -y+1/2, -z'

loop_
_atom_site_type_symbol
_atom_site_label
_atom_site_fract_x
_atom_site_fract_y
_atom_site_fract_z
_atom_site_U_iso_or_equiv
_atom_site_adp_type
_atom_site_calc_flag
_atom_site_refinement_flags
_atom_site_occupancy
C C1 -0.2773(6) 0.4917(5) 0.80380(9) 0.0426(8) Uani d . 1
C C2 -0.4314(6) 0.4461(5) 0.77690(10) 0.0491(9) Uani d . 1
H H2 -0.5730 0.3957 0.7829 0.059 Uiso calc R 1
C C3 -0.3789(6) 0.4737(5) 0.74204(10) 0.0509(9) Uani d . 1
H H3 -0.4863 0.4436 0.7246 0.061 Uiso calc R 1
C C4 -0.1659(6) 0.5470(5) 0.73172(9) 0.0467(9) Uani d . 1
C C5 -0.0145(7) 0.5941(5) 0.75853(10) 0.0500(9) Uani d . 1
H H5 0.1266 0.6453 0.7526 0.060 Uiso calc R 1
C C6 -0.0684(6) 0.5668(5) 0.79423(10) 0.0499(9) Uani d . 1
H H6 0.0368 0.5993 0.8118 0.060 Uiso calc R 1
C C7 -0.1061(8) 0.5699(6) 0.69323(10) 0.0653(11) Uani d . 1
H H7A -0.0671 0.4571 0.6831 0.098 Uiso calc R 1
H H7B 0.0236 0.6485 0.6911 0.098 Uiso calc R 1
H H7C -0.2362 0.6188 0.6807 0.098 Uiso calc R 1
C C8 -0.3384(7) 0.4537(6) 0.84148(10) 0.0574(10) Uani d . 1
C C9 -0.1783(7) 0.5166(5) 0.87087(9) 0.0498(9) Uani d . 1
C C10 -0.0339(6) 0.3978(5) 0.88509(10) 0.0494(9) Uani d . 1
H H10 -0.0437 0.2815 0.8771 0.059 Uiso calc R 1
C C11 0.1389(7) 0.4398(5) 0.91241(9) 0.0504(9) Uani d . 1
C C12 0.2768(6) 0.2975(5) 0.92949(9) 0.0437(8) Uani d . 1
C C13 0.4781(7) 0.3422(5) 0.94731(10) 0.0516(10) Uani d . 1
H H13 0.5246 0.4599 0.9483 0.062 Uiso calc R 1
C C14 0.6109(6) 0.2131(5) 0.96374(10) 0.0536(9) Uani d . 1
H H14 0.7477 0.2451 0.9751 0.064 Uiso calc R 1
C C15 0.5435(7) 0.0374(5) 0.96347(10) 0.0513(9) Uani d . 1
C C16 0.3431(8) -0.0055(5) 0.94603(11) 0.0609(11) Uani d . 1
H H16 0.2959 -0.1231 0.9455 0.073 Uiso calc R 1
C C17 0.2090(7) 0.1205(5) 0.92919(10) 0.0552(10) Uani d . 1
H H17 0.0733 0.0873 0.9176 0.066 Uiso calc R 1
C C18 0.6861(9) -0.1008(6) 0.98144(12) 0.0755(13) Uani d . 1
H H18A 0.6371 -0.1132 1.0058 0.113 Uiso calc R 1
H H18B 0.8460 -0.0667 0.9808 0.113 Uiso calc R 1
H H18C 0.6671 -0.2116 0.9692 0.113 Uiso calc R 1
C C19 -0.4432(9) 0.8172(7) 0.86119(13) 0.0827(15) Uani d . 1
H H19A -0.4230 0.8076 0.8358 0.124 Uiso calc R 1
H H19B -0.4693 0.9387 0.8675 0.124 Uiso calc R 1
H H19C -0.5738 0.7473 0.8684 0.124 Uiso calc R 1
O O1 -0.5102(6) 0.3713(6) 0.84932(8) 0.1068(14) Uani d . 1
O O2 0.1689(6) 0.5957(4) 0.92056(8) 0.0779(10) Uani d . 1
S S1 -0.1891(2) 0.73875(15) 0.88330(3) 0.0687(4) Uani d . 1

loop_
_atom_site_aniso_label
_atom_site_aniso_U_11
_atom_site_aniso_U_22
_atom_site_aniso_U_33
_atom_site_aniso_U_12
_atom_site_aniso_U_13
_atom_site_aniso_U_23
C1 0.0374(18) 0.047(2) 0.0429(19) -0.0013(16) -0.0025(15) 0.0013(15)
C2 0.0372(19) 0.058(2) 0.053(2) 0.0019(18) -0.0058(16) -0.0007(18)
C3 0.047(2) 0.065(2) 0.041(2) 0.0003(19) -0.0119(16) -0.0052(18)
C4 0.049(2) 0.043(2) 0.048(2) 0.0053(18) 0.0035(17) -0.0018(16)
C5 0.044(2) 0.050(2) 0.056(2) -0.0071(18) 0.0031(19) -0.0005(18)
C6 0.043(2) 0.061(2) 0.046(2) -0.0101(18) -0.0057(16) -0.0025(17)
C7 0.072(3) 0.069(3) 0.055(2) -0.002(2) 0.007(2) 0.000(2)
C8 0.045(2) 0.079(3) 0.047(2) -0.010(2) -0.0016(18) -0.001(2)
C9 0.056(2) 0.057(2) 0.0361(18) -0.013(2) 0.0038(17) -0.0014(16)
C10 0.050(2) 0.055(2) 0.0437(19) -0.0066(18) -0.0032(17) -0.0094(18)
C11 0.058(2) 0.050(2) 0.0423(19) -0.0065(19) -0.0022(17) -0.0060(17)
C12 0.050(2) 0.047(2) 0.0341(17) -0.0021(17) 0.0020(16) -0.0029(15)
C13 0.055(2) 0.046(2) 0.054(2) -0.0117(18) -0.0040(19) -0.0026(17)
C14 0.045(2) 0.059(2) 0.056(2) -0.0132(19) -0.0107(18) -0.001(2)
C15 0.059(2) 0.048(2) 0.046(2) 0.0008(19) 0.0048(19) -0.0010(17)
C16 0.074(3) 0.041(2) 0.068(3) -0.009(2) -0.007(2) -0.0050(19)
C17 0.055(2) 0.053(2) 0.058(2) -0.015(2) -0.007(2) -0.0060(19)
C18 0.086(3) 0.069(3) 0.071(3) 0.011(3) 0.000(3) 0.008(2)
C19 0.091(4) 0.084(4) 0.073(3) 0.023(3) -0.007(3) 0.008(2)
O1 0.076(2) 0.186(4) 0.0580(19) -0.070(3) 0.0025(17) 0.012(2)
O2 0.104(3) 0.0475(17) 0.083(2) -0.0070(17) -0.0373(19) -0.0087(14)
S1 0.0872(8) 0.0596(6) 0.0591(6) 0.0045(6) -0.0110(6) 0.0010(6)

loop_
_atom_type_symbol
_atom_type_description
_atom_type_scat_dispersion_real
_atom_type_scat_dispersion_imag
_atom_type_scat_source
C C 0.0033 0.0016 'International Tables Vol C Tables 4.2.6.8 and 6.1.1.4'
H H 0.0000 0.0000 'International Tables Vol C Tables 4.2.6.8 and 6.1.1.4'
O O 0.0106 0.0060 'International Tables Vol C Tables 4.2.6.8 and 6.1.1.4'
S S 0.1246 0.1234 'International Tables Vol C Tables 4.2.6.8 and 6.1.1.4'

loop_
_geom_angle_atom_site_label_1
_geom_angle_atom_site_label_2
_geom_angle_atom_site_label_3
_geom_angle
C6 C1 C2 118.4(3)
C6 C1 C8 122.3(3)
C2 C1 C8 119.3(3)
C3 C2 C1 121.0(3)
C3 C2 H2 119.5
C1 C2 H2 119.5
C2 C3 C4 121.5(3)
C2 C3 H3 119.3
C4 C3 H3 119.3
C5 C4 C3 117.3(3)
C5 C4 C7 121.7(4)
C3 C4 C7 121.0(3)
C4 C5 C6 121.3(3)
C4 C5 H5 119.3
C6 C5 H5 119.3
C1 C6 C5 120.5(3)
C1 C6 H6 119.8
C5 C6 H6 119.8
C4 C7 H7A 109.5
C4 C7 H7B 109.5
H7A C7 H7B 109.5
C4 C7 H7C 109.5
H7A C7 H7C 109.5
H7B C7 H7C 109.5
O1 C8 C1 121.8(3)
O1 C8 C9 119.2(3)
C1 C8 C9 119.0(3)
C10 C9 C8 117.4(3)
C10 C9 S1 124.3(3)
C8 C9 S1 118.3(3)
C9 C10 C11 124.0(3)
C9 C10 H10 118.0
C11 C10 H10 118.0
O2 C11 C10 118.5(4)
O2 C11 C12 120.8(3)
C10 C11 C12 120.7(3)
C13 C12 C17 118.3(3)
C13 C12 C11 118.9(3)
C17 C12 C11 122.7(4)
C12 C13 C14 120.6(3)
C12 C13 H13 119.7
C14 C13 H13 119.7
C15 C14 C13 121.1(3)
C15 C14 H14 119.5
C13 C14 H14 119.5
C16 C15 C14 118.0(4)
C16 C15 C18 121.1(4)
C14 C15 C18 120.9(4)
C15 C16 C17 122.0(4)
C15 C16 H16 119.0
C17 C16 H16 119.0
C16 C17 C12 120.0(4)
C16 C17 H17 120.0
C12 C17 H17 120.0
C15 C18 H18A 109.5
C15 C18 H18B 109.5
H18A C18 H18B 109.5
C15 C18 H18C 109.5
H18A C18 H18C 109.5
H18B C18 H18C 109.5
S1 C19 H19A 109.5
S1 C19 H19B 109.5
H19A C19 H19B 109.5
S1 C19 H19C 109.5
H19A C19 H19C 109.5
H19B C19 H19C 109.5
C9 S1 C19 103.0(2)

loop_
_geom_bond_atom_site_label_1
_geom_bond_atom_site_label_2
_geom_bond_distance
C1 C6 1.381(5)
C1 C2 1.388(5)
C1 C8 1.481(5)
C2 C3 1.355(5)
C2 H2 0.9300
C3 C4 1.404(5)
C3 H3 0.9300
C4 C5 1.378(5)
C4 C7 1.491(5)
C5 C6 1.387(5)
C5 H5 0.9300
C6 H6 0.9300
C7 H7A 0.9600
C7 H7B 0.9600
C7 H7C 0.9600
C8 O1 1.209(5)
C8 C9 1.514(5)
C9 C10 1.336(5)
C9 S1 1.743(4)
C10 C11 1.464(5)
C10 H10 0.9300
C11 O2 1.229(5)
C11 C12 1.483(5)
C12 C13 1.383(5)
C12 C17 1.394(5)
C13 C14 1.385(5)
C13 H13 0.9300
C14 C15 1.384(5)
C14 H14 0.9300
C15 C16 1.368(6)
C15 C18 1.491(6)
C16 C17 1.380(5)
C16 H16 0.9300
C17 H17 0.9300
C18 H18A 0.9600
C18 H18B 0.9600
C18 H18C 0.9600
C19 S1 1.787(5)
C19 H19A 0.9600
C19 H19B 0.9600
C19 H19C 0.9600

loop_
_geom_hbond_atom_site_label_D
_geom_hbond_atom_site_label_H
_geom_hbond_atom_site_label_A
_geom_hbond_site_symmetry_A
_geom_hbond_distance_DH
_geom_hbond_distance_HA
_geom_hbond_distance_DA
_geom_hbond_angle_DHA
C16 H16 O2 1_545 0.93 2.43 3.318(5) 158.6

loop_
_geom_torsion_atom_site_label_1
_geom_torsion_atom_site_label_2
_geom_torsion_atom_site_label_3
_geom_torsion_atom_site_label_4
_geom_torsion
C6 C1 C2 C3 0.2(6)
C8 C1 C2 C3 -178.0(4)
C1 C2 C3 C4 1.0(6)
C2 C3 C4 C5 -1.7(5)
C2 C3 C4 C7 177.4(4)
C3 C4 C5 C6 1.3(5)
C7 C4 C5 C6 -177.8(4)
C2 C1 C6 C5 -0.5(6)
C8 C1 C6 C5 177.6(4)
C4 C5 C6 C1 -0.3(6)
C6 C1 C8 O1 -172.0(4)
C2 C1 C8 O1 6.1(6)
C6 C1 C8 C9 6.6(5)
C2 C1 C8 C9 -175.3(3)
O1 C8 C9 C10 78.5(5)
C1 C8 C9 C10 -100.2(4)
O1 C8 C9 S1 -102.8(5)
C1 C8 C9 S1 78.5(4)
C8 C9 C10 C11 176.9(3)
S1 C9 C10 C11 -1.7(5)
C9 C10 C11 O2 -7.0(6)
C9 C10 C11 C12 173.9(3)
O2 C11 C12 C13 -16.9(5)
C10 C11 C12 C13 162.2(3)
O2 C11 C12 C17 161.3(4)
C10 C11 C12 C17 -19.6(5)
C17 C12 C13 C14 1.4(5)
C11 C12 C13 C14 179.7(3)
C12 C13 C14 C15 -1.5(6)
C13 C14 C15 C16 0.9(6)
C13 C14 C15 C18 -179.5(4)
C14 C15 C16 C17 -0.3(6)
C18 C15 C16 C17 -179.9(4)
C15 C16 C17 C12 0.3(6)
C13 C12 C17 C16 -0.8(5)
C11 C12 C17 C16 -179.0(3)
C10 C9 S1 C19 -170.3(3)
C8 C9 S1 C19 11.1(3)

loop_
_cod_related_entry_id
_cod_related_entry_database
_cod_related_entry_code
1 ChemSpider 30655166
